data_2311927
loop_
_publ_author_name
'Shakuntala, K.'
'Naveen, S.'
'Lokanath, N. K.'
'Suchetan, P. A.'
'Abdoh, M.'

_publ_section_title
;
 Different supramolecular architectures mediated by different weak
 interactions in the crystals of three
 N-aryl-2,5-dimethoxybenzenesulfonamides.
;
_journal_issue 'Pt 10'
_journal_name_full 'Acta crystallographica. Section C, Structural chemistry'
_journal_page_first 833
_journal_page_last 844
_journal_paper_doi 10.1107/S2053229617013195
_journal_volume 73
_journal_year 2017
_chemical_formula_iupac 'C16 H19 N O4 S'
_chemical_formula_moiety 'C16 H19 N O4 S'
_chemical_formula_sum 'C16 H19 N O4 S'
_chemical_formula_weight 321.38
_chemical_name_systematic
;
<i>N</i>-(2,4-Dimethylphenyl)-2,5-dimethoxybenzenesulfonamide
;
_space_group_crystal_system triclinic
_space_group_IT_number 2
_space_group_name_Hall '-P 1'
_space_group_name_H-M_alt 'P -1'
_atom_sites_solution_hydrogens mixed
_audit_creation_method SHELXL-2016/4
_cell_angle_alpha 70.522(5)
_cell_angle_beta 80.171(5)
_cell_angle_gamma 78.856(5)
_cell_formula_units_Z 2
_cell_length_a 8.2859(14)
_cell_length_b 8.7197(15)
_cell_length_c 12.232(2)
_cell_measurement_reflns_used 136
_cell_measurement_temperature 296(2)
_cell_measurement_theta_max 64.5
_cell_measurement_theta_min 3.9
_cell_volume 812.1(2)
_computing_cell_refinement
;
APEX2 and SAINT-Plus (Bruker, 2009)
;
_computing_data_collection
;
APEX2 (Bruker, 2009)
;
_computing_data_reduction
;
SAINTPlus and XPREP (Bruker, 2009)
;
_computing_molecular_graphics
;
Mercury (Macrae <i>et al.</i>,  2008)
;
_computing_publication_material
;
SHELXL2016 (Sheldrick, 2015b)
;
_computing_structure_refinement
;
SHELXL2016 (Sheldrick, 2015b)
;
_computing_structure_solution
;
SHELXT2016 (Sheldrick, 2015a)
;
_diffrn_ambient_temperature 296(2)
_diffrn_measured_fraction_theta_full 0.971
_diffrn_measured_fraction_theta_max 0.971
_diffrn_measurement_device_type 'Bruker APEXII CCD area'
_diffrn_measurement_method 'phi and \f scans'
_diffrn_radiation_monochromator graphite
_diffrn_radiation_type CuK\a
_diffrn_radiation_wavelength 1.54178
_diffrn_reflns_av_R_equivalents 0.0332
_diffrn_reflns_limit_h_max 9
_diffrn_reflns_limit_h_min -9
_diffrn_reflns_limit_k_max 10
_diffrn_reflns_limit_k_min -10
_diffrn_reflns_limit_l_max 14
_diffrn_reflns_limit_l_min -13
_diffrn_reflns_number 7355
_diffrn_reflns_theta_full 64.458
_diffrn_reflns_theta_max 64.458
_diffrn_reflns_theta_min 3.859
_exptl_absorpt_coefficient_mu 1.923
_exptl_absorpt_correction_T_max 0.681
_exptl_absorpt_correction_T_min 0.649
_exptl_absorpt_correction_type multi-scan
_exptl_absorpt_process_details
;
(SADABS; Bruker, 2009)
;
_exptl_crystal_colour Colourless
_exptl_crystal_density_diffrn 1.314
_exptl_crystal_description Prism
_exptl_crystal_F_000 340
_exptl_crystal_size_max 0.250
_exptl_crystal_size_mid 0.220
_exptl_crystal_size_min 0.200
_refine_diff_density_max 0.193
_refine_diff_density_min -0.390
_refine_ls_extinction_method none
_refine_ls_goodness_of_fit_ref 0.986
_refine_ls_hydrogen_treatment mixed
_refine_ls_matrix_type full
_refine_ls_number_parameters 207
_refine_ls_number_reflns 2648
_refine_ls_number_restraints 1
_refine_ls_restrained_S_all 0.986
_refine_ls_R_factor_all 0.0438
_refine_ls_R_factor_gt 0.0430
_refine_ls_shift/su_max 0.000
_refine_ls_shift/su_mean 0.000
_refine_ls_structure_factor_coef Fsqd
_refine_ls_weighting_details 'w=1/[\s^2^(Fo^2^)+(0.1080P)^2^+0.1180P] where P=(Fo^2^+2Fc^2^)/3'
_refine_ls_weighting_scheme calc
_refine_ls_wR_factor_gt 0.1346
_refine_ls_wR_factor_ref 0.1366
_reflns_number_gt 2563
_reflns_number_total 2648
_reflns_threshold_expression 'I > 2\s(I)'
_cod_data_source_file yp3146sup1.cif
_cod_data_source_block III
_cod_database_code 2311927
_shelx_space_group_comment
;
The symmetry employed for this shelxl refinement is uniquely defined
by the following loop, which should always be used as a source of
symmetry information in preference to the above space-group names.
They are only intended as comments.
;
_shelx_estimated_absorpt_t_min 0.645
_shelx_estimated_absorpt_t_max 0.700

loop_
_space_group_symop_operation_xyz
'x, y, z'
'-x, -y, -z'

loop_
_atom_site_type_symbol
_atom_site_label
_atom_site_fract_x
_atom_site_fract_y
_atom_site_fract_z
_atom_site_U_iso_or_equiv
_atom_site_adp_type
_atom_site_calc_flag
_atom_site_occupancy
S S1 0.34336(5) 0.38129(4) 0.18309(3) 0.0470(2) Uani d 1
O O1 0.44860(18) 0.32376(16) 0.09529(11) 0.0618(4) Uani d 1
O O2 0.19850(16) 0.30652(16) 0.23631(12) 0.0610(4) Uani d 1
O O3 0.64057(17) 0.5301(2) 0.16088(12) 0.0698(4) Uani d 1
O O4 0.4391(2) 0.1532(2) 0.60613(12) 0.0763(5) Uani d 1
N N1 0.28789(19) 0.57568(18) 0.12078(13) 0.0497(4) Uani d 1
C C6 0.4092(2) 0.2693(2) 0.40838(15) 0.0489(4) Uani d 1
H H6 0.314832 0.219438 0.422857 0.059 Uiso calc 1
C C1 0.45925(19) 0.36296(19) 0.29687(14) 0.0445(4) Uani d 1
C C7 0.19017(19) 0.6872(2) 0.17771(15) 0.0485(4) Uani d 1
C C12 0.1028(2) 0.6344(2) 0.28766(18) 0.0577(5) Uani d 1
H H12 0.107873 0.522377 0.327115 0.069 Uiso calc 1
C C2 0.6007(2) 0.4398(2) 0.27360(15) 0.0507(4) Uani d 1
C C11 0.0082(2) 0.7466(3) 0.3391(2) 0.0685(6) Uani d 1
H H11 -0.050415 0.708576 0.412385 0.082 Uiso calc 1
C C5 0.4996(2) 0.2490(2) 0.49952(16) 0.0538(4) Uani d 1
C C4 0.6377(2) 0.3252(2) 0.47736(17) 0.0581(5) Uani d 1
H H4 0.697965 0.312755 0.538097 0.070 Uiso calc 1
C C3 0.6877(2) 0.4200(2) 0.36550(18) 0.0595(5) Uani d 1
H H3 0.781062 0.471196 0.351890 0.071 Uiso calc 1
C C10 -0.0009(3) 0.9127(3) 0.2844(3) 0.0783(7) Uani d 1
C C8 0.1819(3) 0.8543(3) 0.1200(2) 0.0697(6) Uani d 1
C C13 0.7981(3) 0.5837(3) 0.1296(2) 0.0859(7) Uani d 1
H H13A 0.803816 0.659799 0.169734 0.129 Uiso calc 1
H H13B 0.814002 0.636831 0.046849 0.129 Uiso calc 1
H H13C 0.882941 0.490675 0.150991 0.129 Uiso calc 1
C C9 0.0867(3) 0.9620(3) 0.1756(3) 0.0878(8) Uani d 1
H H9 0.081935 1.074193 0.137132 0.105 Uiso calc 1
C C14 0.5346(4) 0.1151(3) 0.69984(19) 0.0855(7) Uani d 1
H H14A 0.644407 0.065513 0.678983 0.128 Uiso calc 1
H H14B 0.483997 0.039851 0.767840 0.128 Uiso calc 1
H H14C 0.540275 0.214074 0.716238 0.128 Uiso calc 1
C C15 0.2757(4) 0.9172(3) 0.0005(3) 0.1157(13) Uani d 1
H H15A 0.245755 1.034249 -0.029753 0.174 Uiso calc 1
H H15B 0.248374 0.866065 -0.050942 0.174 Uiso calc 1
H H15C 0.392517 0.891332 0.006391 0.174 Uiso calc 1
C C16 -0.1017(4) 1.0371(4) 0.3400(4) 0.1162(13) Uani d 1
H H16A -0.040391 1.125790 0.326571 0.174 Uiso calc 1
H H16B -0.124654 0.985212 0.422422 0.174 Uiso calc 1
H H16C -0.203964 1.079319 0.306240 0.174 Uiso calc 1
H H1 0.359(3) 0.617(3) 0.068(2) 0.073(7) Uiso d 1

loop_
_atom_site_aniso_label
_atom_site_aniso_U_11
_atom_site_aniso_U_22
_atom_site_aniso_U_33
_atom_site_aniso_U_12
_atom_site_aniso_U_13
_atom_site_aniso_U_23
S1 0.0493(3) 0.0462(3) 0.0487(3) -0.01127(19) -0.00489(19) -0.0169(2)
O1 0.0766(9) 0.0560(7) 0.0551(7) -0.0082(6) 0.0005(6) -0.0250(6)
O2 0.0596(8) 0.0612(8) 0.0671(8) -0.0266(6) -0.0089(6) -0.0156(6)
O3 0.0569(8) 0.0875(10) 0.0565(8) -0.0334(7) -0.0084(6) 0.0026(7)
O4 0.0836(10) 0.0914(11) 0.0479(7) -0.0308(8) -0.0070(7) -0.0040(7)
N1 0.0487(8) 0.0497(8) 0.0484(8) -0.0082(6) -0.0039(6) -0.0126(6)
C6 0.0474(9) 0.0471(9) 0.0517(9) -0.0108(7) -0.0015(7) -0.0147(7)
C1 0.0417(8) 0.0427(8) 0.0495(9) -0.0055(6) -0.0037(7) -0.0157(7)
C7 0.0367(8) 0.0530(9) 0.0585(10) -0.0072(7) -0.0082(7) -0.0191(8)
C12 0.0484(9) 0.0602(11) 0.0655(11) -0.0090(8) -0.0024(8) -0.0220(9)
C2 0.0459(9) 0.0504(9) 0.0523(10) -0.0109(7) -0.0040(7) -0.0102(7)
C11 0.0495(10) 0.0844(14) 0.0796(14) -0.0177(9) 0.0084(9) -0.0394(12)
C5 0.0586(10) 0.0522(9) 0.0468(9) -0.0065(8) -0.0039(8) -0.0125(7)
C4 0.0580(10) 0.0624(11) 0.0564(10) -0.0082(8) -0.0159(8) -0.0175(8)
C3 0.0498(10) 0.0639(11) 0.0647(11) -0.0170(8) -0.0115(8) -0.0127(9)
C10 0.0485(11) 0.0750(14) 0.122(2) -0.0167(9) 0.0137(12) -0.0524(14)
C8 0.0572(11) 0.0544(11) 0.0865(14) -0.0058(8) 0.0075(10) -0.0164(10)
C13 0.0685(13) 0.1039(18) 0.0752(14) -0.0457(13) -0.0026(11) 0.0012(13)
C9 0.0700(14) 0.0550(12) 0.128(2) -0.0105(10) 0.0196(14) -0.0296(13)
C14 0.1138(19) 0.0856(15) 0.0505(11) -0.0181(14) -0.0197(12) -0.0054(11)
C15 0.120(2) 0.0573(13) 0.117(2) 0.0038(14) 0.0445(19) 0.0044(14)
C16 0.0821(17) 0.099(2) 0.188(4) -0.0286(15) 0.042(2) -0.092(2)

loop_
_atom_type_symbol
_atom_type_description
_atom_type_scat_dispersion_real
_atom_type_scat_dispersion_imag
_atom_type_scat_source
C C 0.0181 0.0091 'International Tables Vol C Tables 4.2.6.8 and 6.1.1.4'
H H 0.0000 0.0000 'International Tables Vol C Tables 4.2.6.8 and 6.1.1.4'
N N 0.0311 0.0180 'International Tables Vol C Tables 4.2.6.8 and 6.1.1.4'
O O 0.0492 0.0322 'International Tables Vol C Tables 4.2.6.8 and 6.1.1.4'
S S 0.3331 0.5567 'International Tables Vol C Tables 4.2.6.8 and 6.1.1.4'

loop_
_geom_angle_atom_site_label_1
_geom_angle_atom_site_label_2
_geom_angle_atom_site_label_3
_geom_angle
O1 S1 O2 118.43(8)
O1 S1 N1 105.33(8)
O2 S1 N1 108.81(8)
O1 S1 C1 109.46(8)
O2 S1 C1 107.06(8)
N1 S1 C1 107.28(7)
C2 O3 C13 118.15(15)
C5 O4 C14 117.57(17)
C7 N1 S1 125.25(12)
C7 N1 H1 114.3(17)
S1 N1 H1 112.3(17)
C1 C6 C5 120.16(16)
C1 C6 H6 119.9
C5 C6 H6 119.9
C6 C1 C2 120.68(15)
C6 C1 S1 118.58(13)
C2 C1 S1 120.73(13)
C8 C7 C12 119.12(18)
C8 C7 N1 118.30(17)
C12 C7 N1 122.57(16)
C11 C12 C7 120.68(19)
C11 C12 H12 119.7
C7 C12 H12 119.7
O3 C2 C3 125.06(16)
O3 C2 C1 116.57(15)
C3 C2 C1 118.37(15)
C10 C11 C12 121.4(2)
C10 C11 H11 119.3
C12 C11 H11 119.3
O4 C5 C4 125.46(17)
O4 C5 C6 115.13(16)
C4 C5 C6 119.41(16)
C5 C4 C3 120.53(17)
C5 C4 H4 119.7
C3 C4 H4 119.7
C2 C3 C4 120.86(16)
C2 C3 H3 119.6
C4 C3 H3 119.6
C11 C10 C9 116.8(2)
C11 C10 C16 122.1(2)
C9 C10 C16 121.0(2)
C7 C8 C9 118.0(2)
C7 C8 C15 120.9(2)
C9 C8 C15 121.0(2)
O3 C13 H13A 109.5
O3 C13 H13B 109.5
H13A C13 H13B 109.5
O3 C13 H13C 109.5
H13A C13 H13C 109.5
H13B C13 H13C 109.5
C10 C9 C8 123.9(2)
C10 C9 H9 118.0
C8 C9 H9 118.0
O4 C14 H14A 109.5
O4 C14 H14B 109.5
H14A C14 H14B 109.5
O4 C14 H14C 109.5
H14A C14 H14C 109.5
H14B C14 H14C 109.5
C8 C15 H15A 109.5
C8 C15 H15B 109.5
H15A C15 H15B 109.5
C8 C15 H15C 109.5
H15A C15 H15C 109.5
H15B C15 H15C 109.5
C10 C16 H16A 109.5
C10 C16 H16B 109.5
H16A C16 H16B 109.5
C10 C16 H16C 109.5
H16A C16 H16C 109.5
H16B C16 H16C 109.5

loop_
_geom_bond_atom_site_label_1
_geom_bond_atom_site_label_2
_geom_bond_distance
S1 O1 1.4269(13)
S1 O2 1.4291(13)
S1 N1 1.6193(15)
S1 C1 1.7701(17)
O3 C2 1.361(2)
O3 C13 1.419(2)
O4 C5 1.364(2)
O4 C14 1.416(3)
N1 C7 1.429(2)
N1 H1 0.83(2)
C6 C1 1.376(2)
C6 C5 1.392(3)
C6 H6 0.9300
C1 C2 1.402(2)
C7 C8 1.385(3)
C7 C12 1.389(3)
C12 C11 1.383(3)
C12 H12 0.9300
C2 C3 1.383(3)
C11 C10 1.371(3)
C11 H11 0.9300
C5 C4 1.376(3)
C4 C3 1.383(3)
C4 H4 0.9300
C3 H3 0.9300
C10 C9 1.375(4)
C10 C16 1.512(3)
C8 C9 1.387(3)
C8 C15 1.510(3)
C13 H13A 0.9600
C13 H13B 0.9600
C13 H13C 0.9600
C9 H9 0.9300
C14 H14A 0.9600
C14 H14B 0.9600
C14 H14C 0.9600
C15 H15A 0.9600
C15 H15B 0.9600
C15 H15C 0.9600
C16 H16A 0.9600
C16 H16B 0.9600
C16 H16C 0.9600

loop_
_geom_hbond_atom_site_label_D
_geom_hbond_atom_site_label_H
_geom_hbond_atom_site_label_A
_geom_hbond_site_symmetry_A
_geom_hbond_distance_DH
_geom_hbond_distance_HA
_geom_hbond_distance_DA
_geom_hbond_angle_DHA
C12 H12 O2 5_555 0.93 2.43 3.0572 125
N1 H1 O1 2_665 0.83 2.31 3.1218 165

loop_
_geom_torsion_atom_site_label_1
_geom_torsion_atom_site_label_2
_geom_torsion_atom_site_label_3
_geom_torsion_atom_site_label_4
_geom_torsion
O1 S1 N1 C7 -175.71(13)
O2 S1 N1 C7 56.34(15)
C1 S1 N1 C7 -59.16(15)
C5 C6 C1 C2 -0.4(3)
C5 C6 C1 S1 178.50(13)
O1 S1 C1 C6 -121.84(14)
O2 S1 C1 C6 7.70(16)
N1 S1 C1 C6 124.36(14)
O1 S1 C1 C2 57.05(15)
O2 S1 C1 C2 -173.42(13)
N1 S1 C1 C2 -56.76(15)
S1 N1 C7 C8 166.60(15)
S1 N1 C7 C12 -13.9(2)
C8 C7 C12 C11 0.2(3)
N1 C7 C12 C11 -179.31(16)
C13 O3 C2 C3 12.3(3)
C13 O3 C2 C1 -168.32(19)
C6 C1 C2 O3 -179.91(16)
S1 C1 C2 O3 1.2(2)
C6 C1 C2 C3 -0.5(3)
S1 C1 C2 C3 -179.31(14)
C7 C12 C11 C10 -0.8(3)
C14 O4 C5 C4 -6.7(3)
C14 O4 C5 C6 173.99(19)
C1 C6 C5 O4 -179.72(16)
C1 C6 C5 C4 0.9(3)
O4 C5 C4 C3 -179.88(19)
C6 C5 C4 C3 -0.6(3)
O3 C2 C3 C4 -179.80(18)
C1 C2 C3 C4 0.8(3)
C5 C4 C3 C2 -0.3(3)
C12 C11 C10 C9 0.7(3)
C12 C11 C10 C16 -179.1(2)
C12 C7 C8 C9 0.4(3)
N1 C7 C8 C9 179.95(19)
C12 C7 C8 C15 179.7(3)
N1 C7 C8 C15 -0.8(3)
C11 C10 C9 C8 -0.1(4)
C16 C10 C9 C8 179.8(3)
C7 C8 C9 C10 -0.5(4)
C15 C8 C9 C10 -179.8(3)
